data_4301390
loop_
_publ_author_name
'Susan E. Latturner'
'Daniel Bilc'
'S. D. Mahanti'
'Mercouri G. Kanatzidis'

_publ_section_title
;
R3Au6+xAl26T (R = Ca, Sr, Eu, Yb; T = Early Transition Metal): a Large
Family of Compounds with a Stuffed BaHg11 Structure Type Grown from Aluminum
Flux
;
_journal_name_full 'Inorganic Chemistry'
_journal_page_first 1346
_journal_page_last 1355
_journal_paper_doi 10.1021/ic801095v
_journal_volume 48
_journal_year 2009
_chemical_formula_sum 'Al25.2 Au7.8 Hf Yb3'
_chemical_formula_weight 2913.84
_chemical_name_systematic
; 
 ? 
;
_space_group_IT_number 221
_symmetry_cell_setting cubic
_symmetry_space_group_name_Hall '-P 4 2 3'
_symmetry_space_group_name_H-M 'P m -3 m'
_atom_sites_solution_primary direct
_atom_sites_solution_secondary difmap
_audit_creation_method SHELXL-97
_cell_angle_alpha 90.00
_cell_angle_beta 90.00
_cell_angle_gamma 90.00
_cell_formula_units_Z 1
_cell_length_a 8.6834(8)
_cell_length_b 8.6834(8)
_cell_length_c 8.6834(8)
_cell_measurement_reflns_used 6573
_cell_measurement_temperature 293(2)
_cell_measurement_theta_max 37.27
_cell_measurement_theta_min 11.57
_cell_volume 654.74(10)
_computing_cell_refinement 'Bruker SAINT software (Bruker, 1999)'
_computing_data_collection 'Bruker SMART software (Bruker, 1997)'
_computing_data_reduction 'Bruker SAINT software (Bruker, 1999)'
_computing_structure_refinement 'SHELXL-97 (Sheldrick, 1997)'
_computing_structure_solution 'SHELXS-97 (Sheldrick, 1990)'
_diffrn_ambient_temperature 293(2)
_diffrn_measured_fraction_theta_full 0.940
_diffrn_measured_fraction_theta_max 0.940
_diffrn_measurement_device_type 'CCD area detector (Bruker AXS)'
_diffrn_measurement_method 'phi and omega scans'
_diffrn_radiation_monochromator graphite
_diffrn_radiation_source 'fine-focus sealed tube'
_diffrn_radiation_type MoK\a
_diffrn_radiation_wavelength 0.71073
_diffrn_reflns_av_R_equivalents 0.0989
_diffrn_reflns_av_sigmaI/netI 0.0397
_diffrn_reflns_limit_h_max 14
_diffrn_reflns_limit_h_min -11
_diffrn_reflns_limit_k_max 14
_diffrn_reflns_limit_k_min -14
_diffrn_reflns_limit_l_max 12
_diffrn_reflns_limit_l_min -14
_diffrn_reflns_number 6573
_diffrn_reflns_theta_full 37.27
_diffrn_reflns_theta_max 37.27
_diffrn_reflns_theta_min 11.57
_exptl_absorpt_coefficient_mu 58.889
_exptl_absorpt_correction_type multi-scan
_exptl_absorpt_process_details SADABS
_exptl_crystal_colour silver
_exptl_crystal_density_diffrn 7.390
_exptl_crystal_density_method 'not measured'
_exptl_crystal_description spheroid
_exptl_crystal_F_000 1226
_exptl_crystal_size_max 0.07
_exptl_crystal_size_mid 0.06
_exptl_crystal_size_min 0.06
_refine_diff_density_max 2.479
_refine_diff_density_min -2.738
_refine_diff_density_rms 0.436
_refine_ls_extinction_coef 0.0045(3)
_refine_ls_extinction_expression Fc^*^=kFc[1+0.001xFc^2^\l^3^/sin(2\q)]^-1/4^
_refine_ls_extinction_method SHELXL
_refine_ls_goodness_of_fit_ref 0.965
_refine_ls_matrix_type full
_refine_ls_number_parameters 21
_refine_ls_number_reflns 374
_refine_ls_number_restraints 0
_refine_ls_restrained_S_all 0.965
_refine_ls_R_factor_all 0.0482
_refine_ls_R_factor_gt 0.0261
_refine_ls_shift/su_max 0.000
_refine_ls_shift/su_mean 0.000
_refine_ls_structure_factor_coef Fsqd
_refine_ls_weighting_details 'calc w=1/[\s^2^(Fo^2^)+(0.0291P)^2^+0.0000P] where P=(Fo^2^+2Fc^2^)/3'
_refine_ls_weighting_scheme calc
_refine_ls_wR_factor_gt 0.0530
_refine_ls_wR_factor_ref 0.0581
_reflns_number_gt 281
_reflns_number_total 374
_reflns_threshold_expression >2sigma(I)
_cod_data_source_file ic801095v_si_001_19.cif
_cod_data_source_block 3sl121b
_cod_original_formula_sum 'Al25.20 Au7.80 Hf Yb3'
_cod_database_code 4301390

loop_
_symmetry_equiv_pos_as_xyz
'x, y, z'
'-x, -y, z'
'-x, y, -z'
'x, -y, -z'
'z, x, y'
'z, -x, -y'
'-z, -x, y'
'-z, x, -y'
'y, z, x'
'-y, z, -x'
'y, -z, -x'
'-y, -z, x'
'y, x, -z'
'-y, -x, -z'
'y, -x, z'
'-y, x, z'
'x, z, -y'
'-x, z, y'
'-x, -z, -y'
'x, -z, y'
'z, y, -x'
'z, -y, x'
'-z, y, x'
'-z, -y, -x'
'-x, -y, -z'
'x, y, -z'
'x, -y, z'
'-x, y, z'
'-z, -x, -y'
'-z, x, y'
'z, x, -y'
'z, -x, y'
'-y, -z, -x'
'y, -z, x'
'-y, z, x'
'y, z, -x'
'-y, -x, z'
'y, x, z'
'-y, x, -z'
'y, -x, -z'
'-x, -z, y'
'x, -z, -y'
'x, z, y'
'-x, z, -y'
'-z, -y, x'
'-z, y, -x'
'z, -y, -x'
'z, y, x'

loop_
_atom_site_label
_atom_site_type_symbol
_atom_site_fract_x
_atom_site_fract_y
_atom_site_fract_z
_atom_site_U_iso_or_equiv
_atom_site_adp_type
_atom_site_occupancy
_atom_site_symmetry_multiplicity
_atom_site_calc_flag
_atom_site_refinement_flags
_atom_site_disorder_assembly
_atom_site_disorder_group
Au1 Au 0.0000 0.0000 0.0000 0.0155(5) Uani 0.991(10) 48 d SP . .
Yb3 Yb 0.5000 0.0000 0.0000 0.0101(2) Uani 1 16 d S . .
Au2 Au 0.0000 0.33658(9) 0.33658(9) 0.0072(2) Uani 0.571(5) 4 d SP . .
Al2 Al 0.0000 0.3678(10) 0.3678(10) 0.010(3) Uiso 0.429(5) 4 d SP . .
Al1 Al 0.5000 0.2673(2) 0.2673(2) 0.0070(5) Uani 1 4 d S . .
Hf1 Hf 0.5000 0.5000 0.5000 0.0026(2) Uani 1 48 d S . .
Al3 Al 0.1739(2) 0.1739(2) 0.1739(2) 0.0104(6) Uani 1 6 d S . .

loop_
_atom_site_aniso_label
_atom_site_aniso_U_11
_atom_site_aniso_U_22
_atom_site_aniso_U_33
_atom_site_aniso_U_23
_atom_site_aniso_U_13
_atom_site_aniso_U_12
Au1 0.0155(5) 0.0155(5) 0.0155(5) 0.000 0.000 0.000
Yb3 0.0208(4) 0.0048(2) 0.0048(2) 0.000 0.000 0.000
Au2 0.0085(3) 0.0085(3) 0.0045(3) 0.000 0.000 -0.0034(2)
Al1 0.0088(11) 0.0061(7) 0.0061(7) -0.0014(8) 0.000 0.000
Hf1 0.0026(2) 0.0026(2) 0.0026(2) 0.000 0.000 0.000
Al3 0.0104(6) 0.0104(6) 0.0104(6) 0.0003(6) 0.0003(6) 0.0003(6)

loop_
_atom_type_symbol
_atom_type_description
_atom_type_scat_dispersion_real
_atom_type_scat_dispersion_imag
_atom_type_scat_source
Al Al 0.0645 0.0514 'International Tables Vol C Tables 4.2.6.8 and 6.1.1.4'
Yb Yb -0.3850 5.5486 'International Tables Vol C Tables 4.2.6.8 and 6.1.1.4'
Hf Hf -0.5830 6.1852 'International Tables Vol C Tables 4.2.6.8 and 6.1.1.4'
Au Au -2.0133 8.8022 'International Tables Vol C Tables 4.2.6.8 and 6.1.1.4'

loop_
_geom_angle_atom_site_label_1
_geom_angle_atom_site_label_2
_geom_angle_atom_site_label_3
_geom_angle
_geom_angle_site_symmetry_1
_geom_angle_site_symmetry_3
_geom_angle_publ_flag
Al3 Au1 Al3 180.00(15) 25 . ?
Al3 Au1 Al3 109.5 25 28 ?
Al3 Au1 Al3 70.5 . 28 ?
Al3 Au1 Al3 70.5 25 2 ?
Al3 Au1 Al3 109.5 . 2 ?
Al3 Au1 Al3 70.5 28 2 ?
Al3 Au1 Al3 109.5 25 26 ?
Al3 Au1 Al3 70.5 . 26 ?
Al3 Au1 Al3 109.5 28 26 ?
Al3 Au1 Al3 180.0(2) 2 26 ?
Al3 Au1 Al3 70.5 25 3 ?
Al3 Au1 Al3 109.5 . 3 ?
Al3 Au1 Al3 70.5 28 3 ?
Al3 Au1 Al3 109.5 2 3 ?
Al3 Au1 Al3 70.5 26 3 ?
Al3 Au1 Al3 109.5 25 27 ?
Al3 Au1 Al3 70.5 . 27 ?
Al3 Au1 Al3 109.5 28 27 ?
Al3 Au1 Al3 70.5 2 27 ?
Al3 Au1 Al3 109.5 26 27 ?
Al3 Au1 Al3 180.0(2) 3 27 ?
Al3 Au1 Al3 70.5 25 4 ?
Al3 Au1 Al3 109.5 . 4 ?
Al3 Au1 Al3 180.00(15) 28 4 ?
Al3 Au1 Al3 109.5 2 4 ?
Al3 Au1 Al3 70.5 26 4 ?
Al3 Au1 Al3 109.5 3 4 ?
Al3 Au1 Al3 70.5 27 4 ?
Au2 Yb3 Au2 180.000(12) 35_655 11 ?
Au2 Yb3 Au2 100.997(15) 35_655 27 ?
Au2 Yb3 Au2 79.003(15) 11 27 ?
Au2 Yb3 Au2 79.003(15) 35_655 3_655 ?
Au2 Yb3 Au2 100.997(15) 11 3_655 ?
Au2 Yb3 Au2 180.00(4) 27 3_655 ?
Au2 Yb3 Au2 100.997(15) 35_655 . ?
Au2 Yb3 Au2 79.003(15) 11 . ?
Au2 Yb3 Au2 128.21(4) 27 . ?
Au2 Yb3 Au2 51.79(4) 3_655 . ?
Au2 Yb3 Au2 79.003(15) 35_655 25_655 ?
Au2 Yb3 Au2 100.997(15) 11 25_655 ?
Au2 Yb3 Au2 51.79(4) 27 25_655 ?
Au2 Yb3 Au2 128.21(4) 3_655 25_655 ?
Au2 Yb3 Au2 180.00(3) . 25_655 ?
Au2 Yb3 Au2 128.21(4) 35_655 33_655 ?
Au2 Yb3 Au2 51.79(4) 11 33_655 ?
Au2 Yb3 Au2 100.997(15) 27 33_655 ?
Au2 Yb3 Au2 79.003(15) 3_655 33_655 ?
Au2 Yb3 Au2 100.997(15) . 33_655 ?
Au2 Yb3 Au2 79.003(15) 25_655 33_655 ?
Au2 Yb3 Au2 51.79(4) 35_655 9 ?
Au2 Yb3 Au2 128.21(4) 11 9 ?
Au2 Yb3 Au2 79.003(15) 27 9 ?
Au2 Yb3 Au2 100.997(15) 3_655 9 ?
Au2 Yb3 Au2 79.003(15) . 9 ?
Au2 Yb3 Au2 100.997(15) 25_655 9 ?
Au2 Yb3 Au2 180.00(4) 33_655 9 ?
Au2 Yb3 Al1 129.502(8) 35_655 25_655 ?
Au2 Yb3 Al1 50.498(8) 11 25_655 ?
Au2 Yb3 Al1 50.498(8) 27 25_655 ?
Au2 Yb3 Al1 129.502(8) 3_655 25_655 ?
Au2 Yb3 Al1 129.502(8) . 25_655 ?
Au2 Yb3 Al1 50.498(8) 25_655 25_655 ?
Au2 Yb3 Al1 50.498(8) 33_655 25_655 ?
Au2 Yb3 Al1 129.502(8) 9 25_655 ?
Au2 Yb3 Al1 50.498(8) 35_655 . ?
Au2 Yb3 Al1 129.502(8) 11 . ?
Au2 Yb3 Al1 129.502(8) 27 . ?
Au2 Yb3 Al1 50.498(8) 3_655 . ?
Au2 Yb3 Al1 50.498(8) . . ?
Au2 Yb3 Al1 129.502(8) 25_655 . ?
Au2 Yb3 Al1 129.502(8) 33_655 . ?
Au2 Yb3 Al1 50.498(8) 9 . ?
Al1 Yb3 Al1 180.00(4) 25_655 . ?
Au2 Yb3 Al1 129.502(8) 35_655 26 ?
Au2 Yb3 Al1 50.498(8) 11 26 ?
Au2 Yb3 Al1 129.502(8) 27 26 ?
Au2 Yb3 Al1 50.498(8) 3_655 26 ?
Au2 Yb3 Al1 50.498(8) . 26 ?
Au2 Yb3 Al1 129.502(8) 25_655 26 ?
Au2 Yb3 Al1 50.498(8) 33_655 26 ?
Au2 Yb3 Al1 129.502(8) 9 26 ?
Al1 Yb3 Al1 90.0 25_655 26 ?
Al1 Yb3 Al1 90.0 . 26 ?
Au2 Yb3 Al1 50.498(8) 35_655 2_655 ?
Au2 Yb3 Al1 129.502(8) 11 2_655 ?
Au2 Yb3 Al1 50.498(8) 27 2_655 ?
Au2 Yb3 Al1 129.502(8) 3_655 2_655 ?
Au2 Yb3 Al1 129.502(8) . 2_655 ?
Au2 Yb3 Al1 50.498(8) 25_655 2_655 ?
Au2 Yb3 Al1 129.502(8) 33_655 2_655 ?
Au2 Yb3 Al1 50.498(8) 9 2_655 ?
Al1 Yb3 Al1 90.0 25_655 2_655 ?
Al1 Yb3 Al1 90.0 . 2_655 ?
Al1 Yb3 Al1 180.00(4) 26 2_655 ?
Al3 Au2 Al3 74.15(16) 26 . ?
Al3 Au2 Al2 128.33(15) 26 27_565 ?
Al3 Au2 Al2 128.33(15) . 27_565 ?
Al3 Au2 Al2 128.33(15) 26 3_655 ?
Al3 Au2 Al2 128.33(15) . 3_655 ?
Al2 Au2 Al2 78.0(4) 27_565 3_655 ?
Al3 Au2 Al1 131.89(7) 26 5 ?
Al3 Au2 Al1 70.32(7) . 5 ?
Al2 Au2 Al1 61.06(8) 27_565 5 ?
Al2 Au2 Al1 99.29(10) 3_655 5 ?
Al3 Au2 Al1 131.89(7) 26 . ?
Al3 Au2 Al1 70.32(7) . . ?
Al2 Au2 Al1 99.29(10) 27_565 . ?
Al2 Au2 Al1 61.06(8) 3_655 . ?
Al1 Au2 Al1 61.71(8) 5 . ?
Al3 Au2 Al1 70.32(7) 26 6_565 ?
Al3 Au2 Al1 131.89(7) . 6_565 ?
Al2 Au2 Al1 61.06(8) 27_565 6_565 ?
Al2 Au2 Al1 99.29(10) 3_655 6_565 ?
Al1 Au2 Al1 112.82(6) 5 6_565 ?
Al1 Au2 Al1 156.06(6) . 6_565 ?
Al3 Au2 Al1 70.32(7) 26 26 ?
Al3 Au2 Al1 131.89(7) . 26 ?
Al2 Au2 Al1 99.29(10) 27_565 26 ?
Al2 Au2 Al1 61.06(8) 3_655 26 ?
Al1 Au2 Al1 156.06(6) 5 26 ?
Al1 Au2 Al1 112.82(6) . 26 ?
Al1 Au2 Al1 61.71(8) 6_565 26 ?
Al3 Au2 Au2 124.34(4) 26 3_655 ?
Al3 Au2 Au2 124.34(4) . 3_655 ?
Al2 Au2 Au2 84.0(2) 27_565 3_655 ?
Al2 Au2 Au2 6.0(2) 3_655 3_655 ?
Al1 Au2 Au2 102.47(5) 5 3_655 ?
Al1 Au2 Au2 59.38(2) . 3_655 ?
Al1 Au2 Au2 102.47(5) 6_565 3_655 ?
Al1 Au2 Au2 59.38(2) 26 3_655 ?
Al3 Au2 Au2 124.34(4) 26 27_565 ?
Al3 Au2 Au2 124.34(4) . 27_565 ?
Al2 Au2 Au2 6.0(2) 27_565 27_565 ?
Al2 Au2 Au2 84.0(2) 3_655 27_565 ?
Al1 Au2 Au2 59.38(2) 5 27_565 ?
Al1 Au2 Au2 102.47(5) . 27_565 ?
Al1 Au2 Au2 59.38(2) 6_565 27_565 ?
Al1 Au2 Au2 102.47(5) 26 27_565 ?
Au2 Au2 Au2 90.0 3_655 27_565 ?
Al3 Au2 Yb3 74.86(2) 26 . ?
Al3 Au2 Yb3 74.86(2) . . ?
Al2 Au2 Yb3 148.08(19) 27_565 . ?
Al2 Au2 Yb3 70.1(2) 3_655 . ?
Al1 Au2 Yb3 123.54(3) 5 . ?
Al1 Au2 Yb3 65.37(5) . . ?
Al1 Au2 Yb3 123.54(3) 6_565 . ?
Al1 Au2 Yb3 65.37(5) 26 . ?
Au2 Au2 Yb3 64.103(19) 3_655 . ?
Au2 Au2 Yb3 154.103(19) 27_565 . ?
Al3 Au2 Yb3 74.86(2) 26 5 ?
Al3 Au2 Yb3 74.86(2) . 5 ?
Al2 Au2 Yb3 70.1(2) 27_565 5 ?
Al2 Au2 Yb3 148.08(19) 3_655 5 ?
Al1 Au2 Yb3 65.37(5) 5 5 ?
Al1 Au2 Yb3 123.54(3) . 5 ?
Al1 Au2 Yb3 65.37(5) 6_565 5 ?
Al1 Au2 Yb3 123.54(3) 26 5 ?
Au2 Au2 Yb3 154.103(19) 3_655 5 ?
Au2 Au2 Yb3 64.103(19) 27_565 5 ?
Yb3 Au2 Yb3 141.79(4) . 5 ?
Al2 Al2 Al2 90.0 27_565 3_655 ?
Al2 Al2 Au2 6.0(2) 27_565 27_565 ?
Al2 Al2 Au2 96.0(2) 3_655 27_565 ?
Al2 Al2 Au2 96.0(2) 27_565 3_655 ?
Al2 Al2 Au2 6.0(2) 3_655 3_655 ?
Au2 Al2 Au2 102.0(4) 27_565 3_655 ?
Al2 Al2 Al1 65.15(19) 27_565 5 ?
Al2 Al2 Al1 108.6(2) 3_655 5 ?
Au2 Al2 Al1 63.17(11) 27_565 5 ?
Au2 Al2 Al1 111.2(3) 3_655 5 ?
Al2 Al2 Al1 108.6(2) 27_565 . ?
Al2 Al2 Al1 65.15(19) 3_655 . ?
Au2 Al2 Al1 111.2(3) 27_565 . ?
Au2 Al2 Al1 63.17(11) 3_655 . ?
Al1 Al2 Al1 63.06(9) 5 . ?
Al2 Al2 Al1 65.15(19) 27_565 6_565 ?
Al2 Al2 Al1 108.6(2) 3_655 6_565 ?
Au2 Al2 Al1 63.17(11) 27_565 6_565 ?
Au2 Al2 Al1 111.2(3) 3_655 6_565 ?
Al1 Al2 Al1 116.29(9) 5 6_565 ?
Al1 Al2 Al1 171.8(5) . 6_565 ?
Al2 Al2 Al1 108.6(2) 27_565 26 ?
Al2 Al2 Al1 65.15(19) 3_655 26 ?
Au2 Al2 Al1 111.2(3) 27_565 26 ?
Au2 Al2 Al1 63.17(11) 3_655 26 ?
Al1 Al2 Al1 171.8(5) 5 26 ?
Al1 Al2 Al1 116.29(9) . 26 ?
Al1 Al2 Al1 63.06(9) 6_565 26 ?
Al2 Al2 Al3 126.67(7) 27_565 26 ?
Al2 Al2 Al3 126.67(7) 3_655 26 ?
Au2 Al2 Al3 122.09(11) 27_565 26 ?
Au2 Al2 Al3 122.09(11) 3_655 26 ?
Al1 Al2 Al3 121.0(4) 5 26 ?
Al1 Al2 Al3 121.0(4) . 26 ?
Al1 Al2 Al3 66.76(15) 6_565 26 ?
Al1 Al2 Al3 66.76(15) 26 26 ?
Al2 Al2 Al3 126.67(7) 27_565 . ?
Al2 Al2 Al3 126.67(7) 3_655 . ?
Au2 Al2 Al3 122.09(11) 27_565 . ?
Au2 Al2 Al3 122.09(11) 3_655 . ?
Al1 Al2 Al3 66.76(15) 5 . ?
Al1 Al2 Al3 66.76(15) . . ?
Al1 Al2 Al3 121.0(4) 6_565 . ?
Al1 Al2 Al3 121.0(4) 26 . ?
Al3 Al2 Al3 64.8(3) 26 . ?
Al2 Al2 Yb3 160.22(19) 27_565 . ?
Al2 Al2 Yb3 70.22(19) 3_655 . ?
Au2 Al2 Yb3 166.2(4) 27_565 . ?
Au2 Al2 Yb3 64.203(17) 3_655 . ?
Al1 Al2 Yb3 120.23(15) 5 . ?
Al1 Al2 Yb3 63.73(9) . . ?
Al1 Al2 Yb3 120.23(15) 6_565 . ?
Al1 Al2 Yb3 63.73(9) 26 . ?
Al3 Al2 Yb3 68.91(19) 26 . ?
Al3 Al2 Yb3 68.91(19) . . ?
Al2 Al2 Yb3 70.22(19) 27_565 5 ?
Al2 Al2 Yb3 160.22(19) 3_655 5 ?
Au2 Al2 Yb3 64.203(17) 27_565 5 ?
Au2 Al2 Yb3 166.2(4) 3_655 5 ?
Al1 Al2 Yb3 63.73(9) 5 5 ?
Al1 Al2 Yb3 120.23(15) . 5 ?
Al1 Al2 Yb3 63.73(9) 6_565 5 ?
Al1 Al2 Yb3 120.23(15) 26 5 ?
Al3 Al2 Yb3 68.91(19) 26 5 ?
Al3 Al2 Yb3 68.91(19) . 5 ?
Yb3 Al2 Yb3 129.6(4) . 5 ?
Al2 Al1 Al2 111.5(5) 9 . ?
Al2 Al1 Al2 49.7(4) 9 35_655 ?
Al2 Al1 Al2 136.0(3) . 35_655 ?
Al2 Al1 Al2 136.0(3) 9 3_655 ?
Al2 Al1 Al2 49.7(4) . 3_655 ?
Al2 Al1 Al2 111.5(5) 35_655 3_655 ?
Al2 Al1 Au2 7.9(2) 9 9 ?
Al2 Al1 Au2 103.6(3) . 9 ?
Al2 Al1 Au2 55.77(19) 35_655 9 ?
Al2 Al1 Au2 131.57(14) 3_655 9 ?
Al2 Al1 Au2 103.6(3) 9 . ?
Al2 Al1 Au2 7.9(2) . . ?
Al2 Al1 Au2 131.57(14) 35_655 . ?
Al2 Al1 Au2 55.77(19) 3_655 . ?
Au2 Al1 Au2 95.77(7) 9 . ?
Al2 Al1 Au2 131.57(14) 9 3_655 ?
Al2 Al1 Au2 55.77(19) . 3_655 ?
Al2 Al1 Au2 103.6(3) 35_655 3_655 ?
Al2 Al1 Au2 7.9(2) 3_655 3_655 ?
Au2 Al1 Au2 128.26(9) 9 3_655 ?
Au2 Al1 Au2 61.24(4) . 3_655 ?
Al2 Al1 Au2 55.77(19) 9 35_655 ?
Al2 Al1 Au2 131.57(14) . 35_655 ?
Al2 Al1 Au2 7.9(2) 35_655 35_655 ?
Al2 Al1 Au2 103.6(3) 3_655 35_655 ?
Au2 Al1 Au2 61.24(4) 9 35_655 ?
Au2 Al1 Au2 128.26(9) . 35_655 ?
Au2 Al1 Au2 95.77(7) 3_655 35_655 ?
Al2 Al1 Hf1 112.01(14) 9 . ?
Al2 Al1 Hf1 112.01(14) . . ?
Al2 Al1 Hf1 112.01(14) 35_655 . ?
Al2 Al1 Hf1 112.01(14) 3_655 . ?
Au2 Al1 Hf1 115.87(5) 9 . ?
Au2 Al1 Hf1 115.87(5) . . ?
Au2 Al1 Hf1 115.87(5) 3_655 . ?
Au2 Al1 Hf1 115.87(5) 35_655 . ?
Al2 Al1 Al1 94.1(3) 9 10_656 ?
Al2 Al1 Al1 153.9(3) . 10_656 ?
Al2 Al1 Al1 58.47(4) 35_655 10_656 ?
Al2 Al1 Al1 107.67(14) 3_655 10_656 ?
Au2 Al1 Al1 101.97(3) 9 10_656 ?
Au2 Al1 Al1 161.66(3) . 10_656 ?
Au2 Al1 Al1 103.23(2) 3_655 10_656 ?
Au2 Al1 Al1 59.15(4) 35_655 10_656 ?
Hf1 Al1 Al1 60.0 . 10_656 ?
Al2 Al1 Al1 153.9(3) 9 30_655 ?
Al2 Al1 Al1 94.1(3) . 30_655 ?
Al2 Al1 Al1 107.67(14) 35_655 30_655 ?
Al2 Al1 Al1 58.47(4) 3_655 30_655 ?
Au2 Al1 Al1 161.66(3) 9 30_655 ?
Au2 Al1 Al1 101.97(3) . 30_655 ?
Au2 Al1 Al1 59.15(4) 3_655 30_655 ?
Au2 Al1 Al1 103.23(2) 35_655 30_655 ?
Hf1 Al1 Al1 60.0 . 30_655 ?
Al1 Al1 Al1 60.0 10_656 30_655 ?
Al2 Al1 Al1 58.47(4) 9 9 ?
Al2 Al1 Al1 107.67(14) . 9 ?
Al2 Al1 Al1 94.1(3) 35_655 9 ?
Al2 Al1 Al1 153.9(3) 3_655 9 ?
Au2 Al1 Al1 59.15(4) 9 9 ?
Au2 Al1 Al1 103.23(2) . 9 ?
Au2 Al1 Al1 161.66(3) 3_655 9 ?
Au2 Al1 Al1 101.97(3) 35_655 9 ?
Hf1 Al1 Al1 60.0 . 9 ?
Al1 Al1 Al1 90.0 10_656 9 ?
Al1 Al1 Al1 120.0 30_655 9 ?
Al1 Hf1 Al1 120.0 . 33_666 ?
Al1 Hf1 Al1 180.0 . 25_666 ?
Al1 Hf1 Al1 60.0 33_666 25_666 ?
Al1 Hf1 Al1 60.0 . 9 ?
Al1 Hf1 Al1 180.0 33_666 9 ?
Al1 Hf1 Al1 120.0 25_666 9 ?
Al1 Hf1 Al1 120.0 . 29_666 ?
Al1 Hf1 Al1 60.0 33_666 29_666 ?
Al1 Hf1 Al1 60.0 25_666 29_666 ?
Al1 Hf1 Al1 120.0 9 29_666 ?
Al1 Hf1 Al1 60.0 . 5 ?
Al1 Hf1 Al1 120.0 33_666 5 ?
Al1 Hf1 Al1 120.0 25_666 5 ?
Al1 Hf1 Al1 60.0 9 5 ?
Al1 Hf1 Al1 180.0 29_666 5 ?
Al1 Hf1 Al1 120.0 . 34_565 ?
Al1 Hf1 Al1 90.0 33_666 34_565 ?
Al1 Hf1 Al1 60.0 25_666 34_565 ?
Al1 Hf1 Al1 90.0 9 34_565 ?
Al1 Hf1 Al1 120.0 29_666 34_565 ?
Al1 Hf1 Al1 60.0 5 34_565 ?
Al1 Hf1 Al1 120.0 . 6_566 ?
Al1 Hf1 Al1 120.0 33_666 6_566 ?
Al1 Hf1 Al1 60.0 25_666 6_566 ?
Al1 Hf1 Al1 60.0 9 6_566 ?
Al1 Hf1 Al1 90.0 29_666 6_566 ?
Al1 Hf1 Al1 90.0 5 6_566 ?
Al1 Hf1 Al1 60.0 34_565 6_566 ?
Al1 Hf1 Al1 60.0 . 30_655 ?
Al1 Hf1 Al1 60.0 33_666 30_655 ?
Al1 Hf1 Al1 120.0 25_666 30_655 ?
Al1 Hf1 Al1 120.0 9 30_655 ?
Al1 Hf1 Al1 90.0 29_666 30_655 ?
Al1 Hf1 Al1 90.0 5 30_655 ?
Al1 Hf1 Al1 120.0 34_565 30_655 ?
Al1 Hf1 Al1 180.0 6_566 30_655 ?
Al1 Hf1 Al1 90.0 . 26_556 ?
Al1 Hf1 Al1 120.0 33_666 26_556 ?
Al1 Hf1 Al1 90.0 25_666 26_556 ?
Al1 Hf1 Al1 60.0 9 26_556 ?
Al1 Hf1 Al1 60.0 29_666 26_556 ?
Al1 Hf1 Al1 120.0 5 26_556 ?
Al1 Hf1 Al1 120.0 34_565 26_556 ?
Al1 Hf1 Al1 60.0 6_566 26_556 ?
Al1 Hf1 Al1 120.0 30_655 26_556 ?
Al1 Hf1 Al1 90.0 . 2_665 ?
Al1 Hf1 Al1 60.0 33_666 2_665 ?
Al1 Hf1 Al1 90.0 25_666 2_665 ?
Al1 Hf1 Al1 120.0 9 2_665 ?
Al1 Hf1 Al1 120.0 29_666 2_665 ?
Al1 Hf1 Al1 60.0 5 2_665 ?
Al1 Hf1 Al1 60.0 34_565 2_665 ?
Al1 Hf1 Al1 120.0 6_566 2_665 ?
Al1 Hf1 Al1 60.0 30_655 2_665 ?
Al1 Hf1 Al1 180.0 26_556 2_665 ?
Al1 Hf1 Al1 60.0 . 10_656 ?
Al1 Hf1 Al1 90.0 33_666 10_656 ?
Al1 Hf1 Al1 120.0 25_666 10_656 ?
Al1 Hf1 Al1 90.0 9 10_656 ?
Al1 Hf1 Al1 60.0 29_666 10_656 ?
Al1 Hf1 Al1 120.0 5 10_656 ?
Al1 Hf1 Al1 180.0 34_565 10_656 ?
Al1 Hf1 Al1 120.0 6_566 10_656 ?
Al1 Hf1 Al1 60.0 30_655 10_656 ?
Al1 Hf1 Al1 60.0 26_556 10_656 ?
Al1 Hf1 Al1 120.0 2_665 10_656 ?
Au2 Al3 Au2 111.22(7) . 9 ?
Au2 Al3 Au2 111.22(7) . 5 ?
Au2 Al3 Au2 111.22(7) 9 5 ?
Au2 Al3 Au1 107.66(8) . . ?
Au2 Al3 Au1 107.66(8) 9 . ?
Au2 Al3 Au1 107.66(8) 5 . ?
Au2 Al3 Al2 108.98(10) . 9 ?
Au2 Al3 Al2 4.70(13) 9 9 ?
Au2 Al3 Al2 108.98(10) 5 9 ?
Au1 Al3 Al2 112.36(15) . 9 ?
Au2 Al3 Al2 108.98(10) . 5 ?
Au2 Al3 Al2 108.98(10) 9 5 ?
Au2 Al3 Al2 4.70(13) 5 5 ?
Au1 Al3 Al2 112.36(15) . 5 ?
Al2 Al3 Al2 106.44(17) 9 5 ?
Au2 Al3 Al2 4.70(13) . . ?
Au2 Al3 Al2 108.98(10) 9 . ?
Au2 Al3 Al2 108.98(10) 5 . ?
Au1 Al3 Al2 112.36(15) . . ?
Al2 Al3 Al2 106.44(17) 9 . ?
Al2 Al3 Al2 106.44(17) 5 . ?
Au2 Al3 Yb3 62.164(6) . 5 ?
Au2 Al3 Yb3 164.09(14) 9 5 ?
Au2 Al3 Yb3 62.164(6) 5 5 ?
Au1 Al3 Yb3 88.25(6) . 5 ?
Al2 Al3 Yb3 159.39(19) 9 5 ?
Al2 Al3 Yb3 63.22(3) 5 5 ?
Al2 Al3 Yb3 63.22(3) . 5 ?
Au2 Al3 Yb3 62.164(6) . . ?
Au2 Al3 Yb3 62.164(6) 9 . ?
Au2 Al3 Yb3 164.09(14) 5 . ?
Au1 Al3 Yb3 88.25(6) . . ?
Al2 Al3 Yb3 63.22(3) 9 . ?
Al2 Al3 Yb3 159.39(19) 5 . ?
Al2 Al3 Yb3 63.22(3) . . ?
Yb3 Al3 Yb3 119.907(6) 5 . ?
Au2 Al3 Yb3 164.09(14) . 9 ?
Au2 Al3 Yb3 62.164(6) 9 9 ?
Au2 Al3 Yb3 62.164(6) 5 9 ?
Au1 Al3 Yb3 88.25(6) . 9 ?
Al2 Al3 Yb3 63.22(3) 9 9 ?
Al2 Al3 Yb3 63.22(3) 5 9 ?
Al2 Al3 Yb3 159.39(19) . 9 ?
Yb3 Al3 Yb3 119.907(6) 5 9 ?
Yb3 Al3 Yb3 119.907(6) . 9 ?

loop_
_geom_bond_atom_site_label_1
_geom_bond_atom_site_label_2
_geom_bond_distance
_geom_bond_site_symmetry_2
_geom_bond_publ_flag
Au1 Al3 2.615(4) 25 ?
Au1 Al3 2.615(4) . ?
Au1 Al3 2.615(4) 28 ?
Au1 Al3 2.615(4) 2 ?
Au1 Al3 2.615(4) 26 ?
Au1 Al3 2.615(4) 3 ?
Au1 Al3 2.615(4) 27 ?
Au1 Al3 2.615(4) 4 ?
Yb3 Au2 3.2490(5) 35_655 ?
Yb3 Au2 3.2490(5) 11 ?
Yb3 Au2 3.2490(5) 27 ?
Yb3 Au2 3.2490(5) 3_655 ?
Yb3 Au2 3.2490(5) . ?
Yb3 Au2 3.2490(5) 25_655 ?
Yb3 Au2 3.2490(5) 33_655 ?
Yb3 Au2 3.2490(5) 9 ?
Yb3 Al1 3.282(2) 25_655 ?
Yb3 Al1 3.282(2) . ?
Yb3 Al1 3.282(2) 26 ?
Yb3 Al1 3.282(2) 2_655 ?
Au2 Al3 2.5044(14) 26 ?
Au2 Al3 2.5044(14) . ?
Au2 Al2 2.581(8) 27_565 ?
Au2 Al2 2.581(8) 3_655 ?
Au2 Al1 2.7861(11) 5 ?
Au2 Al1 2.7861(11) . ?
Au2 Al1 2.7861(11) 6_565 ?
Au2 Al1 2.7861(11) 26 ?
Au2 Au2 2.8380(16) 3_655 ?
Au2 Au2 2.8380(16) 27_565 ?
Au2 Yb3 3.2490(5) 5 ?
Al2 Al2 2.297(18) 27_565 ?
Al2 Al2 2.297(18) 3_655 ?
Al2 Au2 2.581(8) 27_565 ?
Al2 Au2 2.581(8) 3_655 ?
Al2 Al1 2.7325(13) 5 ?
Al2 Al1 2.7325(13) . ?
Al2 Al1 2.7325(13) 6_565 ?
Al2 Al1 2.7325(13) 26 ?
Al2 Al3 2.819(11) 26 ?
Al2 Al3 2.819(11) . ?
Al2 Yb3 3.394(5) 5 ?
Al1 Al2 2.7325(13) 9 ?
Al1 Al2 2.7325(13) 35_655 ?
Al1 Al2 2.7325(13) 3_655 ?
Al1 Au2 2.7861(11) 9 ?
Al1 Au2 2.7861(11) 3_655 ?
Al1 Au2 2.7861(11) 35_655 ?
Al1 Hf1 2.858(2) . ?
Al1 Al1 2.858(2) 10_656 ?
Al1 Al1 2.858(2) 30_655 ?
Al1 Al1 2.858(2) 9 ?
Hf1 Al1 2.858(2) 33_666 ?
Hf1 Al1 2.858(2) 25_666 ?
Hf1 Al1 2.858(2) 9 ?
Hf1 Al1 2.858(2) 29_666 ?
Hf1 Al1 2.858(2) 5 ?
Hf1 Al1 2.858(2) 34_565 ?
Hf1 Al1 2.858(2) 6_566 ?
Hf1 Al1 2.858(2) 30_655 ?
Hf1 Al1 2.858(2) 26_556 ?
Hf1 Al1 2.858(2) 2_665 ?
Hf1 Al1 2.858(2) 10_656 ?
Al3 Au2 2.5044(14) 9 ?
Al3 Au2 2.5044(14) 5 ?
Al3 Al2 2.819(11) 9 ?
Al3 Al2 2.819(11) 5 ?
Al3 Yb3 3.5466(3) 5 ?
Al3 Yb3 3.5466(3) 9 ?
